data_7003952
loop_
_publ_author_name
'Liu, Jingyu'
'Iwasa, Naruhito'
'Nomura, Kotohiro'

_publ_section_title
;
 Synthesis of Al complexes containing phenoxy-imine ligands and their
 use as the catalyst precursors for efficient living ring-opening
 polymerisation of \e-caprolactone
;
_journal_issue 30
_journal_name_full 'Dalton Transactions'
_journal_page_first 3978
_journal_page_last 3988
_journal_paper_doi 10.1039/b801561a
_journal_year 2008
_chemical_formula_moiety 'C14 H22 Al N O '
_chemical_formula_sum 'C14 H22 Al N O'
_chemical_formula_weight 247.32
_space_group_IT_number 14
_symmetry_cell_setting monoclinic
_symmetry_Int_Tables_number 14
_symmetry_space_group_name_Hall '-P 2ybc'
_symmetry_space_group_name_H-M 'P 1 21/c 1'
_audit_creation_date 2007-02-20
_audit_creation_method 'by CrystalStructure 3.8'
_cell_angle_alpha 90.0000
_cell_angle_beta 92.9412(18)
_cell_angle_gamma 90.0000
_cell_formula_units_Z 4
_cell_length_a 9.7023(5)
_cell_length_b 9.7378(5)
_cell_length_c 15.6108(8)
_cell_measurement_reflns_used 11445
_cell_measurement_temperature 243.1
_cell_measurement_theta_max 27.4
_cell_measurement_theta_min 3.2
_cell_volume 1472.95(13)
_computing_cell_refinement PROCESS-AUTO
_computing_data_collection PROCESS-AUTO
_computing_data_reduction CrystalStructure
_computing_publication_material 'CrystalStructure 3.8'
_computing_structure_refinement CRYSTALS
_computing_structure_solution 'DIRDIF99 (PATTY)'
_diffrn_detector_area_resol_mean 10.00
_diffrn_measured_fraction_theta_full 0.996
_diffrn_measured_fraction_theta_max 0.996
_diffrn_measurement_device_type 'Rigaku RAXIS-RAPID'
_diffrn_measurement_method \w
_diffrn_radiation_type 'Mo K\a'
_diffrn_radiation_wavelength 0.71075
_diffrn_reflns_av_R_equivalents 0.022
_diffrn_reflns_limit_h_max 12
_diffrn_reflns_limit_h_min -12
_diffrn_reflns_limit_k_max 12
_diffrn_reflns_limit_k_min -12
_diffrn_reflns_limit_l_max 19
_diffrn_reflns_limit_l_min -20
_diffrn_reflns_number 14044
_diffrn_reflns_theta_full 27.44
_diffrn_reflns_theta_max 27.44
_exptl_absorpt_coefficient_mu 0.124
_exptl_absorpt_correction_T_max 0.959
_exptl_absorpt_correction_T_min 0.803
_exptl_absorpt_correction_type multi-scan
_exptl_absorpt_process_details
;
Higashi, T. (1995). Program for Absorption Correction.
Rigaku Corporation, Tokyo, Japan.
;
_exptl_crystal_colour colorless
_exptl_crystal_density_diffrn 1.115
_exptl_crystal_density_method 'not measured'
_exptl_crystal_description block
_exptl_crystal_F_000 536.00
_exptl_crystal_size_max 0.46
_exptl_crystal_size_mid 0.44
_exptl_crystal_size_min 0.34
_refine_diff_density_max 0.25
_refine_diff_density_min -0.28
_refine_ls_extinction_method none
_refine_ls_goodness_of_fit_ref 1.001
_refine_ls_hydrogen_treatment refall
_refine_ls_number_parameters 176
_refine_ls_number_reflns 2752
_refine_ls_R_factor_gt 0.0449
_refine_ls_shift/su_max 0.0000
_refine_ls_structure_factor_coef Fsqd
_refine_ls_weighting_details 'w = 1/[0.0042Fo^2^ + 1.0000\s(Fo^2^)]/(4Fo^2^)'
_refine_ls_weighting_scheme calc
_refine_ls_wR_factor_ref 0.1466
_reflns_number_gt 2742
_reflns_number_total 3354
_reflns_threshold_expression F^2^>2.0\s(F^2^)
_cod_data_source_file b801561a.txt
_cod_data_source_block '_liu07-2-6-1'
_cod_original_cell_volume 1472.97(13)
_cod_original_formula_sum 'C14 H22 Al N O '
_cod_database_code 7003952

loop_
_symmetry_equiv_pos_site_id
_symmetry_equiv_pos_as_xyz
1 +X,+Y,+Z
2 -X,1/2+Y,1/2-Z
3 -X,-Y,-Z
4 +X,1/2-Y,1/2+Z

loop_
_atom_site_label
_atom_site_type_symbol
_atom_site_fract_x
_atom_site_fract_y
_atom_site_fract_z
_atom_site_U_iso_or_equiv
_atom_site_adp_type
_atom_site_occupancy
_atom_site_symmetry_multiplicity
_atom_site_calc_flag
_atom_site_refinement_flags
_atom_site_disorder_assembly
_atom_site_disorder_group
Al(1) Al 0.19308(4) 0.24440(4) 0.39644(3) 0.03977(14) Uani 1.00 1 d . . .
O(1) O 0.26868(12) 0.40991(11) 0.40758(7) 0.0510(3) Uani 1.00 1 d . . .
N(1) N 0.20434(12) 0.23435(12) 0.27033(8) 0.0381(3) Uani 1.00 1 d . . .
C(1) C 0.3129(2) 0.10977(19) 0.45678(12) 0.0606(4) Uani 1.00 1 d . . .
C(2) C -0.00116(19) 0.2485(2) 0.42611(13) 0.0579(5) Uani 1.00 1 d . . .
C(3) C 0.31002(13) 0.49787(15) 0.34983(8) 0.0380(3) Uani 1.00 1 d . . .
C(4) C 0.35832(14) 0.62892(15) 0.37692(10) 0.0430(3) Uani 1.00 1 d . . .
C(5) C 0.39963(15) 0.72081(15) 0.31631(13) 0.0499(4) Uani 1.00 1 d . . .
C(6) C 0.39603(18) 0.68937(17) 0.22891(12) 0.0550(4) Uani 1.00 1 d . . .
C(7) C 0.34932(17) 0.56287(16) 0.20238(10) 0.0490(4) Uani 1.00 1 d . . .
C(8) C 0.30553(14) 0.46506(14) 0.26154(9) 0.0393(3) Uani 1.00 1 d . . .
C(9) C 0.25307(15) 0.33628(15) 0.22820(9) 0.0404(3) Uani 1.00 1 d . . .
C(10) C 0.15219(15) 0.11190(15) 0.21840(10) 0.0447(3) Uani 1.00 1 d . . .
C(11) C 0.0233(2) 0.1540(2) 0.16589(17) 0.0777(6) Uani 1.00 1 d . . .
C(12) C 0.2626(2) 0.0585(2) 0.16237(16) 0.0795(6) Uani 1.00 1 d . . .
C(13) C 0.1122(2) -0.0015(2) 0.27989(14) 0.0738(6) Uani 1.00 1 d . . .
C(14) C 0.36057(19) 0.66316(18) 0.47170(11) 0.0590(4) Uani 1.00 1 d . . .
H(1) H 0.3477 0.1481 0.5095 0.073 Uiso 1.00 1 c R . .
H(2) H 0.2618 0.0290 0.4678 0.073 Uiso 1.00 1 c R . .
H(3) H 0.3876 0.0874 0.4223 0.073 Uiso 1.00 1 c R . .
H(4) H -0.0169 0.3280 0.4595 0.070 Uiso 1.00 1 c R . .
H(5) H -0.0587 0.2513 0.3750 0.070 Uiso 1.00 1 c R . .
H(6) H -0.0218 0.1688 0.4581 0.070 Uiso 1.00 1 c R . .
H(7) H 0.4328 0.8138 0.3352 0.060 Uiso 1.00 1 c R . .
H(8) H 0.4399 0.7566 0.1889 0.066 Uiso 1.00 1 c R . .
H(9) H 0.3478 0.5388 0.1434 0.059 Uiso 1.00 1 c R . .
H(10) H 0.2606 0.3242 0.1660 0.049 Uiso 1.00 1 c R . .
H(11) H -0.0115 0.0778 0.1335 0.092 Uiso 1.00 1 c R . .
H(12) H -0.0449 0.1853 0.2028 0.092 Uiso 1.00 1 c R . .
H(13) H 0.0463 0.2259 0.1281 0.092 Uiso 1.00 1 c R . .
H(14) H 0.3428 0.0415 0.1982 0.097 Uiso 1.00 1 c R . .
H(15) H 0.2332 -0.0244 0.1351 0.097 Uiso 1.00 1 c R . .
H(16) H 0.2831 0.1246 0.1201 0.096 Uiso 1.00 1 c R . .
H(17) H 0.0676 -0.0740 0.2486 0.089 Uiso 1.00 1 c R . .
H(18) H 0.1925 -0.0358 0.3100 0.089 Uiso 1.00 1 c R . .
H(19) H 0.0510 0.0353 0.3196 0.089 Uiso 1.00 1 c R . .
H(20) H 0.3844 0.7571 0.4795 0.072 Uiso 1.00 1 c R . .
H(21) H 0.2724 0.6468 0.4934 0.071 Uiso 1.00 1 c R . .
H(22) H 0.4274 0.6073 0.5016 0.071 Uiso 1.00 1 c R . .

loop_
_atom_site_aniso_label
_atom_site_aniso_U_11
_atom_site_aniso_U_22
_atom_site_aniso_U_33
_atom_site_aniso_U_12
_atom_site_aniso_U_13
_atom_site_aniso_U_23
Al(1) 0.0406(2) 0.0381(2) 0.0406(2) -0.00158(16) 0.0027(2) 0.00318(16)
O(1) 0.0670(7) 0.0433(5) 0.0430(5) -0.0117(5) 0.0059(4) -0.0019(4)
N(1) 0.0355(5) 0.0351(5) 0.0437(6) -0.0021(4) 0.0026(4) -0.0038(4)
C(1) 0.0610(9) 0.0559(9) 0.0638(10) 0.0037(8) -0.0072(8) 0.0101(8)
C(2) 0.0486(8) 0.0697(11) 0.0563(10) 0.0016(7) 0.0120(7) 0.0031(7)
C(3) 0.0316(6) 0.0362(6) 0.0463(7) 0.0012(4) 0.0029(5) -0.0018(5)
C(4) 0.0316(6) 0.0383(6) 0.0591(8) 0.0030(5) 0.0026(5) -0.0076(6)
C(5) 0.0399(7) 0.0338(6) 0.0761(10) -0.0017(5) 0.0057(7) -0.0029(7)
C(6) 0.0532(8) 0.0430(8) 0.0694(10) -0.0052(7) 0.0088(7) 0.0100(7)
C(7) 0.0505(8) 0.0456(8) 0.0514(8) -0.0032(6) 0.0069(6) 0.0054(6)
C(8) 0.0352(6) 0.0360(6) 0.0468(7) 0.0006(5) 0.0034(5) 0.0010(5)
C(9) 0.0398(6) 0.0410(7) 0.0405(6) 0.0000(5) 0.0035(5) -0.0017(5)
C(10) 0.0433(7) 0.0398(7) 0.0511(7) -0.0071(6) 0.0022(6) -0.0080(6)
C(11) 0.0744(13) 0.0597(11) 0.0953(14) -0.0055(9) -0.0309(11) -0.0166(10)
C(12) 0.0721(12) 0.0606(11) 0.1087(17) -0.0200(9) 0.0336(12) -0.0403(11)
C(13) 0.0971(15) 0.0483(9) 0.0763(11) -0.0246(10) 0.0073(10) -0.0057(8)
C(14) 0.0615(10) 0.0499(9) 0.0657(10) -0.0067(7) 0.0046(8) -0.0188(7)

loop_
_atom_type_symbol
_atom_type_description
_atom_type_scat_dispersion_real
_atom_type_scat_dispersion_imag
_atom_type_scat_source
C C 0.003 0.002
;
International Tables for Crystallography
(1992, Vol. C, Tables 4.2.6.8 and 6.1.1.4)
;
H H 0.000 0.000
;
International Tables for Crystallography
(1992, Vol. C, Table 6.1.1.4)
;
N N 0.006 0.003
;
International Tables for Crystallography
(1992, Vol. C, Tables 4.2.6.8 and 6.1.1.4)
;
O O 0.011 0.006
;
International Tables for Crystallography
(1992, Vol. C, Tables 4.2.6.8 and 6.1.1.4)
;
Al Al 0.064 0.051
;
International Tables for Crystallography
(1992, Vol. C, Tables 4.2.6.8 and 6.1.1.4)
;

loop_
_geom_angle_atom_site_label_1
_geom_angle_atom_site_label_2
_geom_angle_atom_site_label_3
_geom_angle
_geom_angle_publ_flag
_geom_angle_site_symmetry_1
_geom_angle_site_symmetry_2
_geom_angle_site_symmetry_3
O(1) Al(1) N(1) 95.66(5) yes . . .
O(1) Al(1) C(1) 109.16(6) yes . . .
O(1) Al(1) C(2) 110.79(7) yes . . .
N(1) Al(1) C(1) 112.53(6) yes . . .
N(1) Al(1) C(2) 109.76(6) yes . . .
C(1) Al(1) C(2) 116.91(8) yes . . .
Al(1) O(1) C(3) 131.32(9) yes . . .
Al(1) N(1) C(9) 120.53(9) yes . . .
Al(1) N(1) C(10) 122.50(9) yes . . .
C(9) N(1) C(10) 116.93(12) yes . . .
O(1) C(3) C(4) 119.20(12) yes . . .
O(1) C(3) C(8) 121.59(12) yes . . .
C(4) C(3) C(8) 119.21(12) yes . . .
C(3) C(4) C(5) 118.94(14) yes . . .
C(3) C(4) C(14) 118.53(13) yes . . .
C(5) C(4) C(14) 122.53(14) yes . . .
C(4) C(5) C(6) 122.36(14) yes . . .
C(5) C(6) C(7) 118.94(15) yes . . .
C(6) C(7) C(8) 121.11(14) yes . . .
C(3) C(8) C(7) 119.45(12) yes . . .
C(3) C(8) C(9) 122.80(12) yes . . .
C(7) C(8) C(9) 117.71(12) yes . . .
N(1) C(9) C(8) 128.01(13) yes . . .
N(1) C(10) C(11) 108.69(13) yes . . .
N(1) C(10) C(12) 110.71(13) yes . . .
N(1) C(10) C(13) 108.77(13) yes . . .
C(11) C(10) C(12) 111.70(16) yes . . .
C(11) C(10) C(13) 107.83(15) yes . . .
C(12) C(10) C(13) 109.05(14) yes . . .
Al(1) C(1) H(1) 109.2 no . . .
Al(1) C(1) H(2) 109.8 no . . .
Al(1) C(1) H(3) 109.4 no . . .
H(1) C(1) H(2) 109.5 no . . .
H(1) C(1) H(3) 109.5 no . . .
H(2) C(1) H(3) 109.5 no . . .
Al(1) C(2) H(4) 109.2 no . . .
Al(1) C(2) H(5) 109.4 no . . .
Al(1) C(2) H(6) 109.8 no . . .
H(4) C(2) H(5) 109.5 no . . .
H(4) C(2) H(6) 109.5 no . . .
H(5) C(2) H(6) 109.5 no . . .
C(4) C(5) H(7) 119.1 no . . .
C(6) C(5) H(7) 118.5 no . . .
C(5) C(6) H(8) 118.0 no . . .
C(7) C(6) H(8) 122.5 no . . .
C(6) C(7) H(9) 120.3 no . . .
C(8) C(7) H(9) 118.6 no . . .
N(1) C(9) H(10) 117.2 no . . .
C(8) C(9) H(10) 114.7 no . . .
C(10) C(11) H(11) 109.8 no . . .
C(10) C(11) H(12) 109.9 no . . .
C(10) C(11) H(13) 108.8 no . . .
H(11) C(11) H(12) 109.5 no . . .
H(11) C(11) H(13) 109.5 no . . .
H(12) C(11) H(13) 109.5 no . . .
C(10) C(12) H(14) 107.7 no . . .
C(10) C(12) H(15) 110.3 no . . .
C(10) C(12) H(16) 110.5 no . . .
H(14) C(12) H(15) 109.5 no . . .
H(14) C(12) H(16) 109.5 no . . .
H(15) C(12) H(16) 109.5 no . . .
C(10) C(13) H(17) 109.8 no . . .
C(10) C(13) H(18) 109.7 no . . .
C(10) C(13) H(19) 109.0 no . . .
H(17) C(13) H(18) 109.5 no . . .
H(17) C(13) H(19) 109.5 no . . .
H(18) C(13) H(19) 109.5 no . . .
C(4) C(14) H(20) 109.2 no . . .
C(4) C(14) H(21) 110.1 no . . .
C(4) C(14) H(22) 109.2 no . . .
H(20) C(14) H(21) 109.5 no . . .
H(20) C(14) H(22) 109.5 no . . .
H(21) C(14) H(22) 109.5 no . . .

loop_
_geom_bond_atom_site_label_1
_geom_bond_atom_site_label_2
_geom_bond_distance
_geom_bond_publ_flag
_geom_bond_site_symmetry_1
_geom_bond_site_symmetry_2
Al(1) O(1) 1.7756(11) yes . .
Al(1) N(1) 1.9797(13) yes . .
Al(1) C(1) 1.9607(19) yes . .
Al(1) C(2) 1.9640(19) yes . .
O(1) C(3) 1.3208(17) yes . .
N(1) C(9) 1.2935(18) yes . .
N(1) C(10) 1.5142(18) yes . .
C(3) C(4) 1.417(2) yes . .
C(3) C(8) 1.4133(18) yes . .
C(4) C(5) 1.377(2) yes . .
C(4) C(14) 1.516(2) yes . .
C(5) C(6) 1.397(2) yes . .
C(6) C(7) 1.369(2) yes . .
C(7) C(8) 1.407(2) yes . .
C(8) C(9) 1.4406(19) yes . .
C(10) C(11) 1.516(2) yes . .
C(10) C(12) 1.509(2) yes . .
C(10) C(13) 1.526(2) yes . .
C(1) H(1) 0.950 no . .
C(1) H(2) 0.950 no . .
C(1) H(3) 0.950 no . .
C(2) H(4) 0.950 no . .
C(2) H(5) 0.950 no . .
C(2) H(6) 0.950 no . .
C(5) H(7) 1.000 no . .
C(6) H(8) 1.014 no . .
C(7) H(9) 0.949 no . .
C(9) H(10) 0.985 no . .
C(11) H(11) 0.950 no . .
C(11) H(12) 0.950 no . .
C(11) H(13) 0.950 no . .
C(12) H(14) 0.950 no . .
C(12) H(15) 0.950 no . .
C(12) H(16) 0.950 no . .
C(13) H(17) 0.950 no . .
C(13) H(18) 0.950 no . .
C(13) H(19) 0.950 no . .
C(14) H(20) 0.950 no . .
C(14) H(21) 0.950 no . .
C(14) H(22) 0.950 no . .

loop_
_geom_contact_atom_site_label_1
_geom_contact_atom_site_label_2
_geom_contact_distance
_geom_contact_publ_flag
_geom_contact_site_symmetry_1
_geom_contact_site_symmetry_2
C(3) C(11) 3.571(2) ? . 2_555
C(11) C(3) 3.571(2) ? . 2_545
O(1) H(8) 3.595 ? . 2_645
O(1) H(11) 3.024 ? . 2_555
O(1) H(16) 3.330 ? . 4_555
O(1) H(22) 3.210 ? . 3_666
N(1) H(8) 3.484 ? . 2_645
N(1) H(17) 3.233 ? . 2_555
C(1) H(9) 3.255 ? . 4_555
C(1) H(10) 3.392 ? . 4_555
C(1) H(20) 3.518 ? . 1_545
C(1) H(20) 3.316 ? . 3_666
C(2) H(11) 3.343 ? . 2_555
C(2) H(13) 3.172 ? . 4_555
C(2) H(15) 3.263 ? . 2_555
C(2) H(17) 3.265 ? . 2_555
C(2) H(21) 3.143 ? . 3_566
C(3) H(8) 3.453 ? . 2_645
C(3) H(11) 3.023 ? . 2_555
C(3) H(12) 3.226 ? . 2_555
C(3) H(14) 3.514 ? . 2_655
C(3) H(22) 3.509 ? . 3_666
C(4) H(11) 3.397 ? . 2_555
C(4) H(12) 3.272 ? . 2_555
C(4) H(14) 3.295 ? . 2_655
C(4) H(16) 3.477 ? . 2_655
C(4) H(22) 3.579 ? . 3_666
C(5) H(10) 3.444 ? . 2_655
C(5) H(12) 3.457 ? . 2_555
C(5) H(14) 3.066 ? . 2_655
C(5) H(16) 3.320 ? . 2_655
C(5) H(18) 3.106 ? . 1_565
C(6) H(3) 3.388 ? . 2_655
C(6) H(14) 3.497 ? . 1_565
C(6) H(14) 3.081 ? . 2_655
C(6) H(15) 3.489 ? . 1_565
C(6) H(18) 3.595 ? . 1_565
C(7) H(3) 3.297 ? . 2_655
C(7) H(5) 3.525 ? . 2_555
C(7) H(7) 3.290 ? . 2_645
C(7) H(12) 3.575 ? . 2_555
C(7) H(14) 3.301 ? . 2_655
C(8) H(7) 3.359 ? . 2_645
C(8) H(8) 3.259 ? . 2_645
C(8) H(11) 3.536 ? . 2_555
C(8) H(12) 3.383 ? . 2_555
C(8) H(14) 3.517 ? . 2_655
C(9) H(1) 3.584 ? . 4_554
C(9) H(7) 3.259 ? . 2_645
C(9) H(8) 3.279 ? . 2_645
C(9) H(17) 3.270 ? . 2_555
C(9) H(19) 3.577 ? . 2_555
C(11) H(4) 3.230 ? . 4_554
C(11) H(17) 3.114 ? . 2_555
C(12) H(8) 3.421 ? . 1_545
C(12) H(21) 3.315 ? . 4_554
C(12) H(22) 3.447 ? . 4_554
C(13) H(5) 3.433 ? . 2_545
C(13) H(12) 3.133 ? . 2_545
C(13) H(13) 3.421 ? . 2_545
C(14) H(1) 3.375 ? . 3_666
C(14) H(4) 3.556 ? . 3_566
C(14) H(8) 3.526 ? . 4_565
C(14) H(15) 3.192 ? . 4_555
C(14) H(22) 3.355 ? . 3_666
H(1) C(9) 3.584 ? . 4_555
H(1) C(14) 3.375 ? . 3_666
H(1) H(3) 3.565 ? . 3_656
H(1) H(7) 3.166 ? . 3_666
H(1) H(9) 2.772 ? . 4_555
H(1) H(10) 2.639 ? . 4_555
H(1) H(16) 2.895 ? . 4_555
H(1) H(20) 2.756 ? . 3_666
H(1) H(22) 3.241 ? . 3_666
H(2) H(6) 3.278 ? . 3_556
H(2) H(7) 3.434 ? . 1_545
H(2) H(9) 2.900 ? . 4_555
H(2) H(10) 3.408 ? . 4_555
H(2) H(20) 2.905 ? . 1_545
H(3) C(6) 3.388 ? . 2_645
H(3) C(7) 3.297 ? . 2_645
H(3) H(1) 3.565 ? . 3_656
H(3) H(7) 3.034 ? . 1_545
H(3) H(8) 2.972 ? . 2_645
H(3) H(9) 2.853 ? . 2_645
H(3) H(20) 3.338 ? . 1_545
H(3) H(20) 3.032 ? . 3_666
H(4) C(11) 3.230 ? . 4_555
H(4) C(14) 3.556 ? . 3_566
H(4) H(4) 3.589 ? . 3_566
H(4) H(11) 2.853 ? . 2_555
H(4) H(11) 2.865 ? . 4_555
H(4) H(13) 2.722 ? . 4_555
H(4) H(15) 2.886 ? . 2_555
H(4) H(17) 3.397 ? . 2_555
H(4) H(21) 2.633 ? . 3_566
H(5) C(7) 3.525 ? . 2_545
H(5) C(13) 3.433 ? . 2_555
H(5) H(9) 3.485 ? . 2_545
H(5) H(11) 3.256 ? . 2_555
H(5) H(15) 2.763 ? . 2_555
H(5) H(17) 2.571 ? . 2_555
H(5) H(21) 3.153 ? . 3_566
H(6) H(2) 3.278 ? . 3_556
H(6) H(6) 3.556 ? . 3_556
H(6) H(13) 2.889 ? . 4_555
H(6) H(21) 3.146 ? . 3_566
H(7) C(7) 3.290 ? . 2_655
H(7) C(8) 3.359 ? . 2_655
H(7) C(9) 3.259 ? . 2_655
H(7) H(1) 3.166 ? . 3_666
H(7) H(2) 3.434 ? . 1_565
H(7) H(3) 3.034 ? . 1_565
H(7) H(9) 3.061 ? . 2_655
H(7) H(10) 2.977 ? . 2_655
H(7) H(14) 3.171 ? . 1_565
H(7) H(14) 3.487 ? . 2_655
H(7) H(16) 3.359 ? . 2_655
H(7) H(18) 2.765 ? . 1_565
H(8) O(1) 3.595 ? . 2_655
H(8) N(1) 3.484 ? . 2_655
H(8) C(3) 3.453 ? . 2_655
H(8) C(8) 3.259 ? . 2_655
H(8) C(9) 3.279 ? . 2_655
H(8) C(12) 3.421 ? . 1_565
H(8) C(14) 3.526 ? . 4_564
H(8) H(3) 2.972 ? . 2_655
H(8) H(14) 2.935 ? . 1_565
H(8) H(14) 3.399 ? . 2_655
H(8) H(15) 3.017 ? . 1_565
H(8) H(20) 3.288 ? . 4_564
H(8) H(21) 3.512 ? . 4_564
H(8) H(22) 3.208 ? . 4_564
H(9) C(1) 3.255 ? . 4_554
H(9) H(1) 2.772 ? . 4_554
H(9) H(2) 2.900 ? . 4_554
H(9) H(3) 2.853 ? . 2_655
H(9) H(5) 3.485 ? . 2_555
H(9) H(7) 3.061 ? . 2_645
H(9) H(20) 3.273 ? . 4_564
H(10) C(1) 3.392 ? . 4_554
H(10) C(5) 3.444 ? . 2_645
H(10) H(1) 2.639 ? . 4_554
H(10) H(2) 3.408 ? . 4_554
H(10) H(7) 2.977 ? . 2_645
H(11) O(1) 3.024 ? . 2_545
H(11) C(2) 3.343 ? . 2_545
H(11) C(3) 3.023 ? . 2_545
H(11) C(4) 3.397 ? . 2_545
H(11) C(8) 3.536 ? . 2_545
H(11) H(4) 2.853 ? . 2_545
H(11) H(4) 2.865 ? . 4_554
H(11) H(5) 3.256 ? . 2_545
H(11) H(21) 3.204 ? . 2_545
H(12) C(3) 3.226 ? . 2_545
H(12) C(4) 3.272 ? . 2_545
H(12) C(5) 3.457 ? . 2_545
H(12) C(7) 3.575 ? . 2_545
H(12) C(8) 3.383 ? . 2_545
H(12) C(13) 3.133 ? . 2_555
H(12) H(17) 2.477 ? . 2_555
H(12) H(18) 3.072 ? . 2_555
H(12) H(19) 3.426 ? . 2_555
H(13) C(2) 3.172 ? . 4_554
H(13) C(13) 3.421 ? . 2_555
H(13) H(4) 2.722 ? . 4_554
H(13) H(6) 2.889 ? . 4_554
H(13) H(17) 2.991 ? . 2_555
H(13) H(18) 3.453 ? . 2_555
H(13) H(19) 3.274 ? . 2_555
H(14) C(3) 3.514 ? . 2_645
H(14) C(4) 3.295 ? . 2_645
H(14) C(5) 3.066 ? . 2_645
H(14) C(6) 3.497 ? . 1_545
H(14) C(6) 3.081 ? . 2_645
H(14) C(7) 3.301 ? . 2_645
H(14) C(8) 3.517 ? . 2_645
H(14) H(7) 3.171 ? . 1_545
H(14) H(7) 3.487 ? . 2_645
H(14) H(8) 2.935 ? . 1_545
H(14) H(8) 3.399 ? . 2_645
H(14) H(22) 3.529 ? . 4_554
H(15) C(2) 3.263 ? . 2_545
H(15) C(6) 3.489 ? . 1_545
H(15) C(14) 3.192 ? . 4_554
H(15) H(4) 2.886 ? . 2_545
H(15) H(5) 2.763 ? . 2_545
H(15) H(8) 3.017 ? . 1_545
H(15) H(21) 2.558 ? . 4_554
H(15) H(22) 2.992 ? . 4_554
H(16) O(1) 3.330 ? . 4_554
H(16) C(4) 3.477 ? . 2_645
H(16) C(5) 3.320 ? . 2_645
H(16) H(1) 2.895 ? . 4_554
H(16) H(7) 3.359 ? . 2_645
H(16) H(21) 3.299 ? . 4_554
H(16) H(22) 3.474 ? . 2_645
H(16) H(22) 3.279 ? . 4_554
H(17) N(1) 3.233 ? . 2_545
H(17) C(2) 3.265 ? . 2_545
H(17) C(9) 3.270 ? . 2_545
H(17) C(11) 3.114 ? . 2_545
H(17) H(4) 3.397 ? . 2_545
H(17) H(5) 2.571 ? . 2_545
H(17) H(12) 2.477 ? . 2_545
H(17) H(13) 2.991 ? . 2_545
H(18) C(5) 3.106 ? . 1_545
H(18) C(6) 3.595 ? . 1_545
H(18) H(7) 2.765 ? . 1_545
H(18) H(12) 3.072 ? . 2_545
H(18) H(13) 3.453 ? . 2_545
H(19) C(9) 3.577 ? . 2_545
H(19) H(12) 3.426 ? . 2_545
H(19) H(13) 3.274 ? . 2_545
H(20) C(1) 3.518 ? . 1_565
H(20) C(1) 3.316 ? . 3_666
H(20) H(1) 2.756 ? . 3_666
H(20) H(2) 2.905 ? . 1_565
H(20) H(3) 3.338 ? . 1_565
H(20) H(3) 3.032 ? . 3_666
H(20) H(8) 3.288 ? . 4_565
H(20) H(9) 3.273 ? . 4_565
H(21) C(2) 3.143 ? . 3_566
H(21) C(12) 3.315 ? . 4_555
H(21) H(4) 2.633 ? . 3_566
H(21) H(5) 3.153 ? . 3_566
H(21) H(6) 3.146 ? . 3_566
H(21) H(8) 3.512 ? . 4_565
H(21) H(11) 3.204 ? . 2_555
H(21) H(15) 2.558 ? . 4_555
H(21) H(16) 3.299 ? . 4_555
H(22) O(1) 3.210 ? . 3_666
H(22) C(3) 3.509 ? . 3_666
H(22) C(4) 3.579 ? . 3_666
H(22) C(12) 3.447 ? . 4_555
H(22) C(14) 3.355 ? . 3_666
H(22) H(1) 3.241 ? . 3_666
H(22) H(8) 3.208 ? . 4_565
H(22) H(14) 3.529 ? . 4_555
H(22) H(15) 2.992 ? . 4_555
H(22) H(16) 3.474 ? . 2_655
H(22) H(16) 3.279 ? . 4_555
H(22) H(22) 2.522 ? . 3_666

loop_
_geom_torsion_atom_site_label_1
_geom_torsion_atom_site_label_2
_geom_torsion_atom_site_label_3
_geom_torsion_atom_site_label_4
_geom_torsion
_geom_torsion_publ_flag
_geom_torsion_site_symmetry_1
_geom_torsion_site_symmetry_2
_geom_torsion_site_symmetry_3
_geom_torsion_site_symmetry_4
O(1) Al(1) N(1) C(9) -1.81(11) ? . . . .
O(1) Al(1) N(1) C(10) -179.32(10) ? . . . .
N(1) Al(1) O(1) C(3) 3.48(13) ? . . . .
C(1) Al(1) O(1) C(3) 119.71(13) ? . . . .
C(2) Al(1) O(1) C(3) -110.17(13) ? . . . .
C(1) Al(1) N(1) C(9) -115.27(12) ? . . . .
C(1) Al(1) N(1) C(10) 67.22(12) ? . . . .
C(2) Al(1) N(1) C(9) 112.68(12) ? . . . .
C(2) Al(1) N(1) C(10) -64.83(12) ? . . . .
Al(1) O(1) C(3) C(4) 175.41(10) ? . . . .
Al(1) O(1) C(3) C(8) -3.7(2) ? . . . .
Al(1) N(1) C(9) C(8) 0.7(2) ? . . . .
Al(1) N(1) C(10) C(11) 109.46(14) ? . . . .
Al(1) N(1) C(10) C(12) -127.50(13) ? . . . .
Al(1) N(1) C(10) C(13) -7.70(16) ? . . . .
C(9) N(1) C(10) C(11) -68.14(18) ? . . . .
C(9) N(1) C(10) C(12) 54.91(17) ? . . . .
C(9) N(1) C(10) C(13) 174.71(14) ? . . . .
C(10) N(1) C(9) C(8) 178.35(13) ? . . . .
O(1) C(3) C(4) C(5) -179.18(12) ? . . . .
O(1) C(3) C(4) C(14) -0.03(15) ? . . . .
O(1) C(3) C(8) C(7) 179.30(13) ? . . . .
O(1) C(3) C(8) C(9) 1.6(2) ? . . . .
C(4) C(3) C(8) C(7) 0.14(19) ? . . . .
C(4) C(3) C(8) C(9) -177.60(12) ? . . . .
C(8) C(3) C(4) C(5) -0.01(17) ? . . . .
C(8) C(3) C(4) C(14) 179.15(13) ? . . . .
C(3) C(4) C(5) C(6) -0.2(2) ? . . . .
C(14) C(4) C(5) C(6) -179.31(14) ? . . . .
C(4) C(5) C(6) C(7) 0.2(2) ? . . . .
C(5) C(6) C(7) C(8) -0.1(2) ? . . . .
C(6) C(7) C(8) C(3) -0.1(2) ? . . . .
C(6) C(7) C(8) C(9) 177.77(14) ? . . . .
C(3) C(8) C(9) N(1) -0.2(2) ? . . . .
C(7) C(8) C(9) N(1) -177.99(14) ? . . . .
